data_2219076
loop_
_publ_author_name
'Fu, Xue-Qun'
'Wang, Wei'

_publ_section_title
;
 (<i>Z</i>)-3-Ferrocenyl-2-(4-pyridyl)propenenitrile
;
_journal_coeditor_code KJ2092
_journal_issue 8
_journal_name_full 'Acta Crystallographica Section E'
_journal_page_first m1072
_journal_paper_doi 10.1107/S1600536808023106
_journal_volume 64
_journal_year 2008
_chemical_formula_iupac '[Fe (C5 H5) (C13 H9 N2)]'
_chemical_formula_moiety 'C18 H14 Fe N2'
_chemical_formula_sum 'C18 H14 Fe N2'
_chemical_formula_weight 314.16
_chemical_name_common
;
[(<i>Z</i>)-1-(2-cyano-2-(pyridin-4-yl)vinyl)]ferrocene
;
_chemical_name_systematic
;
(<i>Z</i>)-3-Ferrocenyl-2-(4-pyridyl)propenenitrile
;
_space_group_IT_number 14
_symmetry_cell_setting monoclinic
_symmetry_space_group_name_Hall '-P 2yn'
_symmetry_space_group_name_H-M 'P 1 21/n 1'
_atom_sites_solution_hydrogens geom
_atom_sites_solution_primary direct
_atom_sites_solution_secondary difmap
_audit_creation_method SHELXL97
_cell_angle_alpha 90.00
_cell_angle_beta 91.194(18)
_cell_angle_gamma 90.00
_cell_formula_units_Z 4
_cell_length_a 11.520(2)
_cell_length_b 6.0650(15)
_cell_length_c 20.421(5)
_cell_measurement_reflns_used 3207
_cell_measurement_temperature 293(2)
_cell_measurement_theta_max 27.4719
_cell_measurement_theta_min 2.6383
_cell_volume 1426.5(6)
_computing_cell_refinement 'CrystalClear (Rigaku, 2005)'
_computing_data_collection 'CrystalClear (Rigaku, 2005)'
_computing_data_reduction 'CrystalClear (Rigaku, 2005)'
_computing_molecular_graphics 'SHELXTL (Sheldrick, 2008)'
_computing_publication_material 'SHELXTL (Sheldrick, 2008)'
_computing_structure_refinement 'SHELXL97 (Sheldrick, 2008)'
_computing_structure_solution 'SHELXS97 (Sheldrick, 2008)'
_diffrn_ambient_temperature 293(2)
_diffrn_detector_area_resol_mean 13.6612
_diffrn_measured_fraction_theta_full 0.993
_diffrn_measured_fraction_theta_max 0.993
_diffrn_measurement_device_type 'Rigaku SCXmini'
_diffrn_measurement_method \w
_diffrn_radiation_monochromator graphite
_diffrn_radiation_source 'fine-focus sealed tube'
_diffrn_radiation_type MoK\a
_diffrn_radiation_wavelength 0.71073
_diffrn_reflns_av_R_equivalents 0.0511
_diffrn_reflns_av_sigmaI/netI 0.0406
_diffrn_reflns_limit_h_max 14
_diffrn_reflns_limit_h_min -14
_diffrn_reflns_limit_k_max 7
_diffrn_reflns_limit_k_min -7
_diffrn_reflns_limit_l_max 26
_diffrn_reflns_limit_l_min -26
_diffrn_reflns_number 13960
_diffrn_reflns_theta_full 27.45
_diffrn_reflns_theta_max 27.45
_diffrn_reflns_theta_min 3.45
_diffrn_standards_interval_count 0
_diffrn_standards_number 3536
_exptl_absorpt_coefficient_mu 1.050
_exptl_absorpt_correction_T_max 1.0000
_exptl_absorpt_correction_T_min 0.7788
_exptl_absorpt_correction_type multi-scan
_exptl_absorpt_process_details '(CrystalClear; Rigaku, 2005)'
_exptl_crystal_colour 'red brown'
_exptl_crystal_density_diffrn 1.463
_exptl_crystal_density_method 'not measured'
_exptl_crystal_description prism
_exptl_crystal_F_000 648
_exptl_crystal_size_max 0.4000
_exptl_crystal_size_mid 0.3500
_exptl_crystal_size_min 0.1000
_refine_diff_density_max 0.363
_refine_diff_density_min -0.459
_refine_ls_extinction_method none
_refine_ls_goodness_of_fit_ref 1.049
_refine_ls_hydrogen_treatment constr
_refine_ls_matrix_type full
_refine_ls_number_parameters 190
_refine_ls_number_reflns 3229
_refine_ls_number_restraints 0
_refine_ls_restrained_S_all 1.049
_refine_ls_R_factor_all 0.0674
_refine_ls_R_factor_gt 0.0486
_refine_ls_shift/su_max 0.000
_refine_ls_shift/su_mean 0.000
_refine_ls_structure_factor_coef Fsqd
_refine_ls_weighting_details 'calc w = 1/[\s^2^(Fo^2^)+(0.0583P)^2^+0.4315P] where P=(Fo^2^+2Fc^2^)/3'
_refine_ls_weighting_scheme calc
_refine_ls_wR_factor_gt 0.1124
_refine_ls_wR_factor_ref 0.1225
_reflns_number_gt 2543
_reflns_number_total 3229
_reflns_threshold_expression I>2\s(I)
_cod_data_source_file kj2092.cif
_cod_data_source_block I
_cod_original_sg_symbol_H-M 'P 21/n'
_cod_database_code 2219076
_cod_database_fobs_code 2219076

loop_
_symmetry_equiv_pos_as_xyz
'x, y, z'
'-x+1/2, y+1/2, -z+1/2'
'-x, -y, -z'
'x-1/2, -y-1/2, z-1/2'

loop_
_atom_site_type_symbol
_atom_site_label
_atom_site_fract_x
_atom_site_fract_y
_atom_site_fract_z
_atom_site_U_iso_or_equiv
_atom_site_adp_type
_atom_site_calc_flag
_atom_site_refinement_flags
_atom_site_occupancy
Fe Fe1 0.51801(3) 0.90867(6) 0.199529(18) 0.03900(15) Uani d . 1
C C12 0.4765(2) 0.8530(5) 0.29581(12) 0.0390(6) Uani d . 1
C C11 0.5556(2) 0.8741(5) 0.35128(13) 0.0414(6) Uani d . 1
H H11A 0.6106 0.7624 0.3553 0.050 Uiso calc R 1
C C17 0.5622(2) 1.0306(5) 0.39804(12) 0.0383(6) Uani d . 1
C C18 0.4829(3) 1.2149(5) 0.39637(13) 0.0468(7) Uani d . 1
C C16 0.3975(2) 1.0073(6) 0.26614(14) 0.0473(7) Uani d . 1
H H16A 0.3840 1.1590 0.2807 0.057 Uiso calc R 1
C C15 0.3415(3) 0.9013(6) 0.21203(16) 0.0567(8) Uani d . 1
H H15A 0.2832 0.9684 0.1826 0.068 Uiso calc R 1
C C1 0.6478(2) 1.0312(5) 0.45305(12) 0.0397(6) Uani d . 1
C C10 0.5885(3) 0.8562(7) 0.10971(17) 0.0654(10) Uani d . 1
H H10A 0.5645 0.7404 0.0788 0.079 Uiso calc R 1
C C5 0.6533(3) 1.2051(5) 0.49758(14) 0.0540(8) Uani d . 1
H H5A 0.6007 1.3211 0.4941 0.065 Uiso calc R 1
C C2 0.7280(3) 0.8635(5) 0.46294(15) 0.0526(8) Uani d . 1
H H2A 0.7274 0.7411 0.4355 0.063 Uiso calc R 1
C C13 0.4691(3) 0.6536(5) 0.25760(14) 0.0496(7) Uani d . 1
H H13A 0.5138 0.5185 0.2658 0.060 Uiso calc R 1
C C7 0.5411(3) 1.0641(8) 0.1125(2) 0.0766(13) Uani d . 1
H H7A 0.4800 1.1236 0.0835 0.092 Uiso calc R 1
N N2 0.8151(3) 1.0472(6) 0.55546(14) 0.0719(9) Uani d . 1
C C9 0.6729(3) 0.8351(7) 0.15696(17) 0.0628(9) Uani d . 1
H H9A 0.7189 0.7019 0.1654 0.075 Uiso calc R 1
N N1 0.4213(3) 1.3642(5) 0.39676(15) 0.0733(9) Uani d . 1
C C8 0.6822(3) 1.0285(8) 0.19148(19) 0.0735(11) Uani d . 1
H H8A 0.7371 1.0587 0.2277 0.088 Uiso calc R 1
C C4 0.7369(3) 1.2044(6) 0.54673(17) 0.0683(10) Uani d . 1
H H4A 0.7384 1.3226 0.5758 0.082 Uiso calc R 1
C C14 0.3852(3) 0.6842(6) 0.20690(15) 0.0584(9) Uani d . 1
H H14A 0.3621 0.5750 0.1737 0.070 Uiso calc R 1
C C6 0.5998(4) 1.1787(6) 0.1642(3) 0.0914(16) Uani d . 1
H H6A 0.5877 1.3322 0.1774 0.110 Uiso calc R 1
C C3 0.8088(3) 0.8783(7) 0.51349(18) 0.0696(10) Uani d . 1
H H3A 0.8621 0.7641 0.5187 0.084 Uiso calc R 1

loop_
_atom_site_aniso_label
_atom_site_aniso_U_11
_atom_site_aniso_U_22
_atom_site_aniso_U_33
_atom_site_aniso_U_12
_atom_site_aniso_U_13
_atom_site_aniso_U_23
Fe1 0.0337(2) 0.0464(3) 0.0369(2) -0.00351(17) 0.00162(15) -0.00326(17)
C12 0.0347(13) 0.0474(15) 0.0352(13) -0.0041(11) 0.0052(11) -0.0042(11)
C11 0.0385(14) 0.0476(16) 0.0381(14) 0.0034(12) 0.0023(11) -0.0023(12)
C17 0.0381(13) 0.0438(15) 0.0331(13) 0.0010(11) 0.0043(11) -0.0007(11)
C18 0.0560(17) 0.0494(17) 0.0350(14) 0.0059(14) -0.0010(13) -0.0052(12)
C16 0.0337(13) 0.0643(18) 0.0439(16) 0.0046(14) 0.0025(12) -0.0034(14)
C15 0.0327(14) 0.090(3) 0.0468(17) -0.0094(16) -0.0024(13) -0.0015(16)
C1 0.0403(14) 0.0479(15) 0.0311(13) -0.0009(12) 0.0054(11) -0.0001(11)
C10 0.067(2) 0.085(3) 0.0450(18) -0.007(2) 0.0142(17) -0.0103(17)
C5 0.0583(18) 0.0573(19) 0.0461(16) 0.0090(15) -0.0074(14) -0.0147(14)
C2 0.0554(18) 0.0564(18) 0.0457(16) 0.0118(14) -0.0065(14) -0.0081(14)
C13 0.0584(18) 0.0493(16) 0.0412(15) -0.0135(14) 0.0041(14) -0.0039(13)
C7 0.051(2) 0.108(4) 0.071(2) 0.008(2) 0.0099(18) 0.045(2)
N2 0.076(2) 0.089(2) 0.0502(16) 0.0058(18) -0.0193(15) -0.0102(16)
C9 0.0493(18) 0.079(2) 0.061(2) 0.0138(17) 0.0159(16) 0.0095(18)
N1 0.091(2) 0.0681(19) 0.0603(18) 0.0309(18) -0.0086(17) -0.0103(15)
C8 0.0479(19) 0.114(3) 0.058(2) -0.036(2) 0.0079(17) -0.008(2)
C4 0.073(2) 0.074(2) 0.057(2) 0.006(2) -0.0164(18) -0.0215(19)
C14 0.0529(18) 0.077(2) 0.0453(17) -0.0288(17) 0.0042(14) -0.0083(16)
C6 0.113(4) 0.0426(19) 0.121(4) -0.017(2) 0.073(3) -0.004(2)
C3 0.066(2) 0.082(2) 0.060(2) 0.0230(19) -0.0200(18) -0.0055(19)

loop_
_atom_type_symbol
_atom_type_description
_atom_type_scat_dispersion_real
_atom_type_scat_dispersion_imag
_atom_type_scat_source
C C 0.0033 0.0016 'International Tables Vol C Tables 4.2.6.8 and 6.1.1.4'
H H 0.0000 0.0000 'International Tables Vol C Tables 4.2.6.8 and 6.1.1.4'
N N 0.0061 0.0033 'International Tables Vol C Tables 4.2.6.8 and 6.1.1.4'
Fe Fe 0.3463 0.8444 'International Tables Vol C Tables 4.2.6.8 and 6.1.1.4'

loop_
_geom_angle_atom_site_label_1
_geom_angle_atom_site_label_2
_geom_angle_atom_site_label_3
_geom_angle
C6 Fe1 C7 40.99(18)
C6 Fe1 C13 163.0(2)
C7 Fe1 C13 154.67(17)
C6 Fe1 C8 40.91(19)
C7 Fe1 C8 68.01(16)
C13 Fe1 C8 125.95(17)
C6 Fe1 C10 67.09(16)
C7 Fe1 C10 39.40(16)
C13 Fe1 C10 121.59(14)
C8 Fe1 C10 66.19(15)
C6 Fe1 C9 67.04(16)
C7 Fe1 C9 66.39(15)
C13 Fe1 C9 109.61(14)
C8 Fe1 C9 39.21(16)
C10 Fe1 C9 38.82(14)
C6 Fe1 C16 109.02(14)
C7 Fe1 C16 123.12(15)
C13 Fe1 C16 68.68(14)
C8 Fe1 C16 126.27(15)
C10 Fe1 C16 157.78(14)
C9 Fe1 C16 161.98(14)
C6 Fe1 C15 122.00(18)
C7 Fe1 C15 105.45(14)
C13 Fe1 C15 67.94(14)
C8 Fe1 C15 160.24(18)
C10 Fe1 C15 121.34(14)
C9 Fe1 C15 156.93(15)
C16 Fe1 C15 40.50(12)
C6 Fe1 C14 155.8(2)
C7 Fe1 C14 118.82(16)
C13 Fe1 C14 40.42(13)
C8 Fe1 C14 159.43(18)
C10 Fe1 C14 105.82(14)
C9 Fe1 C14 122.86(16)
C16 Fe1 C14 68.28(14)
C15 Fe1 C14 40.23(14)
C6 Fe1 C12 126.17(16)
C7 Fe1 C12 161.19(16)
C13 Fe1 C12 41.18(11)
C8 Fe1 C12 111.72(13)
C10 Fe1 C12 159.07(14)
C9 Fe1 C12 126.18(13)
C16 Fe1 C12 40.71(11)
C15 Fe1 C12 68.16(12)
C14 Fe1 C12 68.51(11)
C16 C12 C13 106.9(3)
C16 C12 C11 131.2(3)
C13 C12 C11 121.9(3)
C16 C12 Fe1 69.33(16)
C13 C12 Fe1 68.48(15)
C11 C12 Fe1 125.30(18)
C17 C11 C12 130.0(3)
C17 C11 H11A 115.0
C12 C11 H11A 115.0
C11 C17 C18 120.2(3)
C11 C17 C1 124.5(3)
C18 C17 C1 115.3(2)
N1 C18 C17 177.9(3)
C15 C16 C12 107.9(3)
C15 C16 Fe1 69.83(17)
C12 C16 Fe1 69.96(15)
C15 C16 H16A 126.1
C12 C16 H16A 126.1
Fe1 C16 H16A 126.1
C14 C15 C16 108.8(3)
C14 C15 Fe1 69.91(17)
C16 C15 Fe1 69.67(16)
C14 C15 H15A 125.6
C16 C15 H15A 125.6
Fe1 C15 H15A 125.6
C2 C1 C5 116.1(3)
C2 C1 C17 122.7(3)
C5 C1 C17 121.2(3)
C9 C10 C7 109.6(4)
C9 C10 Fe1 70.72(19)
C7 C10 Fe1 69.8(2)
C9 C10 H10A 125.2
C7 C10 H10A 125.2
Fe1 C10 H10A 125.2
C4 C5 C1 119.7(3)
C4 C5 H5A 120.2
C1 C5 H5A 120.2
C3 C2 C1 119.9(3)
C3 C2 H2A 120.0
C1 C2 H2A 120.0
C14 C13 C12 108.5(3)
C14 C13 Fe1 70.54(18)
C12 C13 Fe1 70.35(16)
C14 C13 H13A 125.7
C12 C13 H13A 125.7
Fe1 C13 H13A 125.7
C10 C7 C6 107.2(4)
C10 C7 Fe1 70.8(2)
C6 C7 Fe1 69.3(2)
C10 C7 H7A 126.4
C6 C7 H7A 126.4
Fe1 C7 H7A 126.4
C4 N2 C3 116.0(3)
C10 C9 C8 109.4(4)
C10 C9 Fe1 70.5(2)
C8 C9 Fe1 69.9(2)
C10 C9 H9A 125.3
C8 C9 H9A 125.3
Fe1 C9 H9A 125.3
C9 C8 C6 107.6(4)
C9 C8 Fe1 70.9(2)
C6 C8 Fe1 69.3(2)
C9 C8 H8A 126.2
C6 C8 H8A 126.2
Fe1 C8 H8A 126.2
N2 C4 C5 124.4(3)
N2 C4 H4A 117.8
C5 C4 H4A 117.8
C13 C14 C15 107.9(3)
C13 C14 Fe1 69.05(17)
C15 C14 Fe1 69.85(18)
C13 C14 H14A 126.1
C15 C14 H14A 126.1
Fe1 C14 H14A 126.1
C8 C6 C7 106.3(3)
C8 C6 Fe1 69.8(2)
C7 C6 Fe1 69.7(2)
C8 C6 H6A 126.8
C7 C6 H6A 126.8
Fe1 C6 H6A 126.8
N2 C3 C2 123.9(3)
N2 C3 H3A 118.1
C2 C3 H3A 118.1

loop_
_geom_bond_atom_site_label_1
_geom_bond_atom_site_label_2
_geom_bond_distance
Fe1 C6 2.030(4)
Fe1 C7 2.034(3)
Fe1 C13 2.036(3)
Fe1 C8 2.037(3)
Fe1 C10 2.046(3)
Fe1 C9 2.050(3)
Fe1 C16 2.053(3)
Fe1 C15 2.055(3)
Fe1 C14 2.056(3)
Fe1 C12 2.061(3)
C12 C16 1.431(4)
C12 C13 1.441(4)
C12 C11 1.445(4)
C11 C17 1.347(4)
C11 H11A 0.9300
C17 C18 1.443(4)
C17 C1 1.480(4)
C18 N1 1.150(4)
C16 C15 1.422(4)
C16 H16A 0.9800
C15 C14 1.414(5)
C15 H15A 0.9800
C1 C2 1.386(4)
C1 C5 1.393(4)
C10 C9 1.361(5)
C10 C7 1.376(5)
C10 H10A 0.9800
C5 C4 1.376(4)
C5 H5A 0.9300
C2 C3 1.378(5)
C2 H2A 0.9300
C13 C14 1.414(4)
C13 H13A 0.9800
C7 C6 1.423(6)
C7 H7A 0.9800
N2 C4 1.321(5)
N2 C3 1.336(5)
C9 C8 1.371(6)
C9 H9A 0.9800
C8 C6 1.421(6)
C8 H8A 0.9800
C4 H4A 0.9300
C14 H14A 0.9800
C6 H6A 0.9800
C3 H3A 0.9300

loop_
_geom_hbond_atom_site_label_D
_geom_hbond_atom_site_label_H
_geom_hbond_atom_site_label_A
_geom_hbond_site_symmetry_A
_geom_hbond_distance_DH
_geom_hbond_distance_HA
_geom_hbond_distance_DA
_geom_hbond_angle_DHA
C14 H14A N2 4_575 0.98 2.57 3.476(4) 153.1

loop_
_geom_torsion_atom_site_label_1
_geom_torsion_atom_site_label_2
_geom_torsion_atom_site_label_3
_geom_torsion_atom_site_label_4
_geom_torsion
C6 Fe1 C12 C16 76.7(3)
C7 Fe1 C12 C16 35.5(5)
C13 Fe1 C12 C16 -118.8(3)
C8 Fe1 C12 C16 120.9(2)
C10 Fe1 C12 C16 -159.2(3)
C9 Fe1 C12 C16 163.0(2)
C15 Fe1 C12 C16 -37.80(19)
C14 Fe1 C12 C16 -81.2(2)
C6 Fe1 C12 C13 -164.5(2)
C7 Fe1 C12 C13 154.3(4)
C8 Fe1 C12 C13 -120.3(2)
C10 Fe1 C12 C13 -40.4(4)
C9 Fe1 C12 C13 -78.2(2)
C16 Fe1 C12 C13 118.8(3)
C15 Fe1 C12 C13 81.0(2)
C14 Fe1 C12 C13 37.6(2)
C6 Fe1 C12 C11 -49.9(3)
C7 Fe1 C12 C11 -91.0(5)
C13 Fe1 C12 C11 114.6(3)
C8 Fe1 C12 C11 -5.7(3)
C10 Fe1 C12 C11 74.3(5)
C9 Fe1 C12 C11 36.4(3)
C16 Fe1 C12 C11 -126.6(3)
C15 Fe1 C12 C11 -164.4(3)
C14 Fe1 C12 C11 152.2(3)
C16 C12 C11 C17 14.0(5)
C13 C12 C11 C17 -168.5(3)
Fe1 C12 C11 C17 106.6(3)
C12 C11 C17 C18 -1.2(5)
C12 C11 C17 C1 179.4(3)
C13 C12 C16 C15 1.4(3)
C11 C12 C16 C15 179.2(3)
Fe1 C12 C16 C15 59.8(2)
C13 C12 C16 Fe1 -58.40(19)
C11 C12 C16 Fe1 119.4(3)
C6 Fe1 C16 C15 117.3(3)
C7 Fe1 C16 C15 74.1(3)
C13 Fe1 C16 C15 -80.6(2)
C8 Fe1 C16 C15 159.7(2)
C10 Fe1 C16 C15 41.5(5)
C9 Fe1 C16 C15 -168.5(4)
C14 Fe1 C16 C15 -37.0(2)
C12 Fe1 C16 C15 -118.8(3)
C6 Fe1 C16 C12 -123.8(2)
C7 Fe1 C16 C12 -167.1(2)
C13 Fe1 C16 C12 38.27(17)
C8 Fe1 C16 C12 -81.4(3)
C10 Fe1 C16 C12 160.4(4)
C9 Fe1 C16 C12 -49.7(5)
C15 Fe1 C16 C12 118.8(3)
C14 Fe1 C16 C12 81.86(19)
C12 C16 C15 C14 -0.7(3)
Fe1 C16 C15 C14 59.1(2)
C12 C16 C15 Fe1 -59.86(19)
C6 Fe1 C15 C14 157.9(2)
C7 Fe1 C15 C14 116.6(2)
C13 Fe1 C15 C14 -37.55(18)
C8 Fe1 C15 C14 -175.7(4)
C10 Fe1 C15 C14 77.0(2)
C9 Fe1 C15 C14 50.9(4)
C16 Fe1 C15 C14 -120.1(3)
C12 Fe1 C15 C14 -82.1(2)
C6 Fe1 C15 C16 -82.0(3)
C7 Fe1 C15 C16 -123.3(2)
C13 Fe1 C15 C16 82.6(2)
C8 Fe1 C15 C16 -55.6(5)
C10 Fe1 C15 C16 -162.9(2)
C9 Fe1 C15 C16 171.0(3)
C14 Fe1 C15 C16 120.1(3)
C12 Fe1 C15 C16 37.99(19)
C11 C17 C1 C2 -2.4(4)
C18 C17 C1 C2 178.2(3)
C11 C17 C1 C5 176.5(3)
C18 C17 C1 C5 -3.0(4)
C6 Fe1 C10 C9 81.4(3)
C7 Fe1 C10 C9 120.4(4)
C13 Fe1 C10 C9 -82.2(3)
C8 Fe1 C10 C9 36.6(3)
C16 Fe1 C10 C9 165.7(3)
C15 Fe1 C10 C9 -164.0(2)
C14 Fe1 C10 C9 -123.2(2)
C12 Fe1 C10 C9 -52.2(5)
C6 Fe1 C10 C7 -39.1(3)
C13 Fe1 C10 C7 157.4(2)
C8 Fe1 C10 C7 -83.8(3)
C9 Fe1 C10 C7 -120.4(4)
C16 Fe1 C10 C7 45.3(5)
C15 Fe1 C10 C7 75.5(3)
C14 Fe1 C10 C7 116.4(3)
C12 Fe1 C10 C7 -172.6(3)
C2 C1 C5 C4 1.4(5)
C17 C1 C5 C4 -177.6(3)
C5 C1 C2 C3 -1.7(5)
C17 C1 C2 C3 177.2(3)
C16 C12 C13 C14 -1.5(3)
C11 C12 C13 C14 -179.6(2)
Fe1 C12 C13 C14 -60.5(2)
C16 C12 C13 Fe1 58.94(19)
C11 C12 C13 Fe1 -119.1(2)
C6 Fe1 C13 C14 166.5(5)
C7 Fe1 C13 C14 -42.0(4)
C8 Fe1 C13 C14 -158.8(2)
C10 Fe1 C13 C14 -76.8(2)
C9 Fe1 C13 C14 -118.0(2)
C16 Fe1 C13 C14 81.1(2)
C15 Fe1 C13 C14 37.38(19)
C12 Fe1 C13 C14 119.0(3)
C6 Fe1 C13 C12 47.5(6)
C7 Fe1 C13 C12 -161.0(3)
C8 Fe1 C13 C12 82.3(2)
C10 Fe1 C13 C12 164.24(18)
C9 Fe1 C13 C12 123.00(19)
C16 Fe1 C13 C12 -37.84(16)
C15 Fe1 C13 C12 -81.58(19)
C14 Fe1 C13 C12 -119.0(3)
C9 C10 C7 C6 0.3(4)
Fe1 C10 C7 C6 60.1(2)
C9 C10 C7 Fe1 -59.7(2)
C6 Fe1 C7 C10 117.8(3)
C13 Fe1 C7 C10 -50.0(4)
C8 Fe1 C7 C10 78.8(3)
C9 Fe1 C7 C10 36.1(2)
C16 Fe1 C7 C10 -161.3(2)
C15 Fe1 C7 C10 -120.9(2)
C14 Fe1 C7 C10 -79.7(3)
C12 Fe1 C7 C10 171.8(3)
C13 Fe1 C7 C6 -167.7(3)
C8 Fe1 C7 C6 -38.9(2)
C10 Fe1 C7 C6 -117.8(3)
C9 Fe1 C7 C6 -81.6(3)
C16 Fe1 C7 C6 80.9(3)
C15 Fe1 C7 C6 121.3(3)
C14 Fe1 C7 C6 162.6(2)
C12 Fe1 C7 C6 54.0(5)
C7 C10 C9 C8 0.0(4)
Fe1 C10 C9 C8 -59.2(2)
C7 C10 C9 Fe1 59.2(2)
C6 Fe1 C9 C10 -81.5(3)
C7 Fe1 C9 C10 -36.7(3)
C13 Fe1 C9 C10 116.4(2)
C8 Fe1 C9 C10 -120.3(4)
C16 Fe1 C9 C10 -162.4(4)
C15 Fe1 C9 C10 36.8(5)
C14 Fe1 C9 C10 73.4(3)
C12 Fe1 C9 C10 159.5(2)
C6 Fe1 C9 C8 38.8(3)
C7 Fe1 C9 C8 83.6(3)
C13 Fe1 C9 C8 -123.3(2)
C10 Fe1 C9 C8 120.3(4)
C16 Fe1 C9 C8 -42.1(6)
C15 Fe1 C9 C8 157.1(4)
C14 Fe1 C9 C8 -166.2(2)
C12 Fe1 C9 C8 -80.1(3)
C10 C9 C8 C6 -0.3(4)
Fe1 C9 C8 C6 -59.9(2)
C10 C9 C8 Fe1 59.6(3)
C6 Fe1 C8 C9 -118.2(3)
C7 Fe1 C8 C9 -79.1(3)
C13 Fe1 C8 C9 76.5(3)
C10 Fe1 C8 C9 -36.3(2)
C16 Fe1 C8 C9 165.1(2)
C15 Fe1 C8 C9 -153.2(4)
C14 Fe1 C8 C9 34.6(5)
C12 Fe1 C8 C9 121.1(2)
C7 Fe1 C8 C6 39.0(3)
C13 Fe1 C8 C6 -165.3(2)
C10 Fe1 C8 C6 81.9(3)
C9 Fe1 C8 C6 118.2(3)
C16 Fe1 C8 C6 -76.7(3)
C15 Fe1 C8 C6 -35.1(5)
C14 Fe1 C8 C6 152.8(4)
C12 Fe1 C8 C6 -120.7(3)
C3 N2 C4 C5 -1.1(6)
C1 C5 C4 N2 0.0(6)
C12 C13 C14 C15 1.1(3)
Fe1 C13 C14 C15 -59.3(2)
C12 C13 C14 Fe1 60.35(19)
C16 C15 C14 C13 -0.2(3)
Fe1 C15 C14 C13 58.8(2)
C16 C15 C14 Fe1 -59.0(2)
C6 Fe1 C14 C13 -170.4(3)
C7 Fe1 C14 C13 160.9(2)
C8 Fe1 C14 C13 56.5(4)
C10 Fe1 C14 C13 120.5(2)
C9 Fe1 C14 C13 81.8(2)
C16 Fe1 C14 C13 -82.2(2)
C15 Fe1 C14 C13 -119.4(3)
C12 Fe1 C14 C13 -38.25(18)
C6 Fe1 C14 C15 -51.0(4)
C7 Fe1 C14 C15 -79.7(2)
C13 Fe1 C14 C15 119.4(3)
C8 Fe1 C14 C15 175.9(4)
C10 Fe1 C14 C15 -120.1(2)
C9 Fe1 C14 C15 -158.78(19)
C16 Fe1 C14 C15 37.22(19)
C12 Fe1 C14 C15 81.2(2)
C9 C8 C6 C7 0.5(4)
Fe1 C8 C6 C7 -60.4(2)
C9 C8 C6 Fe1 60.9(2)
C10 C7 C6 C8 -0.5(4)
Fe1 C7 C6 C8 60.5(3)
C10 C7 C6 Fe1 -61.0(2)
C7 Fe1 C6 C8 -117.1(3)
C13 Fe1 C6 C8 44.7(6)
C10 Fe1 C6 C8 -79.6(3)
C9 Fe1 C6 C8 -37.2(2)
C16 Fe1 C6 C8 123.9(2)
C15 Fe1 C6 C8 166.8(2)
C14 Fe1 C6 C8 -156.9(3)
C12 Fe1 C6 C8 81.7(3)
C13 Fe1 C6 C7 161.9(4)
C8 Fe1 C6 C7 117.1(3)
C10 Fe1 C6 C7 37.6(2)
C9 Fe1 C6 C7 79.9(2)
C16 Fe1 C6 C7 -119.0(2)
C15 Fe1 C6 C7 -76.1(3)
C14 Fe1 C6 C7 -39.8(5)
C12 Fe1 C6 C7 -161.1(2)
C4 N2 C3 C2 0.8(6)
C1 C2 C3 N2 0.7(6)
